data_7105741
loop_
_publ_author_name
'Tanya Ronson'
'Harriott Nowell'
'Aleema Westcott'
'Michaele Hardie'

_publ_section_title
;
 Bow-tie metallo-cryptophanes from a carboxylate derived cavitand
;
_journal_name_full Chem.Commun.
_journal_page_first 176
_journal_paper_doi 10.1039/c0cc01284j
_journal_volume 47
_journal_year 2011
_chemical_formula_sum 'C116 H110 Cu3 N4 O28'
_chemical_formula_weight 2198.70
_chemical_name_common
;
di(Tris(3,5-bis(methyl)benzoate)cyclotricatechylene)-
tris(diethylformamide)tricopper(ii) diethylformamide clathrate
;
_chemical_name_systematic
;
di{Tris[3,5-bis(methyl)benzoate]cyclotricatechylene}-
tris(diethylformamide)tricopper(ii)
diethylformamide clathrate
;
_space_group_IT_number 2
_symmetry_cell_setting triclinic
_symmetry_space_group_name_Hall '-P 1'
_symmetry_space_group_name_H-M 'P -1'
_atom_sites_solution_hydrogens geom
_atom_sites_solution_primary direct
_atom_sites_solution_secondary difmap
_audit_creation_method SHELXL-97
_cell_angle_alpha 88.520(10)
_cell_angle_beta 83.420(10)
_cell_angle_gamma 88.020(10)
_cell_formula_units_Z 2
_cell_length_a 16.129(3)
_cell_length_b 17.520(3)
_cell_length_c 19.048(3)
_cell_measurement_reflns_used 9909
_cell_measurement_temperature 150(2)
_cell_measurement_theta_max 25.55
_cell_measurement_theta_min 2.32
_cell_volume 5342.6(16)
_computing_cell_refinement 'Bruker SMART'
_computing_data_collection 'Bruker SMART'
_computing_data_reduction 'Bruker SAINT'
_computing_molecular_graphics 'XSeed (Barbour, 2001)'
_computing_publication_material 'Bruker SHELXTL'
_computing_structure_refinement 'SHELXL-97 (Sheldrick, 1997)'
_computing_structure_solution 'SHELXS-97 (Sheldrick, 1990)'
_diffrn_ambient_temperature 150(2)
_diffrn_measured_fraction_theta_full 0.957
_diffrn_measured_fraction_theta_max 0.957
_diffrn_measurement_device_type 'Bruker X8 CCD area detector'
_diffrn_measurement_method 'phi and omega scans'
_diffrn_radiation_monochromator graphite
_diffrn_radiation_source 'fine-focus sealed tube'
_diffrn_radiation_type MoK\a
_diffrn_radiation_wavelength 0.71073
_diffrn_reflns_av_R_equivalents 0.0723
_diffrn_reflns_av_sigmaI/netI 0.0624
_diffrn_reflns_limit_h_max 18
_diffrn_reflns_limit_h_min -18
_diffrn_reflns_limit_k_max 20
_diffrn_reflns_limit_k_min -20
_diffrn_reflns_limit_l_max 21
_diffrn_reflns_limit_l_min -21
_diffrn_reflns_number 86359
_diffrn_reflns_theta_full 24.41
_diffrn_reflns_theta_max 24.41
_diffrn_reflns_theta_min 1.92
_exptl_absorpt_coefficient_mu 0.671
_exptl_absorpt_correction_T_max 0.9119
_exptl_absorpt_correction_T_min 0.8831
_exptl_absorpt_correction_type multi-scan
_exptl_absorpt_process_details SADABS
_exptl_crystal_colour blue-green
_exptl_crystal_density_diffrn 1.367
_exptl_crystal_density_method 'not measured'
_exptl_crystal_description block
_exptl_crystal_F_000 2290
_exptl_crystal_size_max 0.19
_exptl_crystal_size_mid 0.17
_exptl_crystal_size_min 0.14
_refine_diff_density_max 4.262
_refine_diff_density_min -3.164
_refine_diff_density_rms 0.287
_refine_ls_extinction_method none
_refine_ls_goodness_of_fit_ref 1.143
_refine_ls_hydrogen_treatment noref
_refine_ls_matrix_type full
_refine_ls_number_parameters 628
_refine_ls_number_reflns 42057
_refine_ls_number_restraints 1
_refine_ls_restrained_S_all 1.143
_refine_ls_R_factor_all 0.2123
_refine_ls_R_factor_gt 0.1666
_refine_ls_shift/su_max 0.555
_refine_ls_shift/su_mean 0.014
_refine_ls_structure_factor_coef Fsqd
_refine_ls_weighting_details 'calc w=1/[\s^2^(Fo^2^)+(0.0183P)^2^+201.1465P] where P=(Fo^2^+2Fc^2^)/3'
_refine_ls_weighting_scheme calc
_refine_ls_wR_factor_gt 0.3584
_refine_ls_wR_factor_ref 0.4079
_reflns_number_gt 32894
_reflns_number_total 42057
_reflns_threshold_expression >2sigma(I)
_cod_data_source_file C0CC01284J.TXT
_cod_data_source_block compound2
_cod_depositor_comments
;
The following automatic conversions were performed:
'_symmetry_cell_setting' value 'Triclinic' changed to 'triclinic'
according to '/home/saulius/struct/CIF-dictionaries/cif_core.dic'
dictionary named 'cif_core.dic' version 2.4.1 from 2010-06-29.

Automatic conversion script
Id: cif_fix_enum 1527 2010-12-29 10:47:43Z saulius 
;
_cod_original_cell_volume 5342.5(15)
_cod_original_sg_symbol_H-M P-1
_cod_database_code 7105741

loop_
_symmetry_equiv_pos_as_xyz
'x, y, z'
'-x, -y, -z'

loop_
_atom_site_label
_atom_site_type_symbol
_atom_site_fract_x
_atom_site_fract_y
_atom_site_fract_z
_atom_site_U_iso_or_equiv
_atom_site_adp_type
_atom_site_occupancy
_atom_site_symmetry_multiplicity
_atom_site_calc_flag
_atom_site_refinement_flags
_atom_site_disorder_assembly
_atom_site_disorder_group
Cu1 Cu 0.72299(10) 0.14707(9) 0.06818(9) 0.0246(4) Uani 1 1 d . . .
Cu2 Cu 0.71788(11) 0.34754(9) 0.06829(9) 0.0238(4) Uani 1 1 d . . .
Cu3 Cu 0.88643(10) 0.25068(10) 0.12824(9) 0.0318(4) Uani 1 1 d . . .
O1 O 0.8705(8) 0.3166(7) 0.4637(7) 0.055(3) Uiso 1 1 d . . .
O2 O 0.8772(9) 0.1654(8) 0.4626(7) 0.068(4) Uiso 1 1 d . . .
O3 O 0.5587(6) -0.0251(6) 0.3601(5) 0.033(2) Uiso 1 1 d . . .
O4 O 0.4291(6) 0.0513(6) 0.3190(5) 0.033(2) Uiso 1 1 d . . .
O5 O 0.4140(7) 0.4369(7) 0.3172(6) 0.048(3) Uiso 1 1 d . . .
O6 O 0.5403(8) 0.5111(7) 0.3598(7) 0.059(3) Uiso 1 1 d . . .
O7 O 0.8327(7) 0.1888(6) 0.2049(5) 0.040(3) Uiso 1 1 d . . .
O8 O 0.7554(6) 0.1015(5) 0.1571(5) 0.028(2) Uiso 1 1 d . . .
O9 O 0.6221(7) 0.1832(6) 0.1257(5) 0.040(3) Uiso 1 1 d . . .
O10 O 0.6059(6) 0.3100(5) 0.1058(5) 0.030(2) Uiso 1 1 d . . .
O11 O 0.7267(6) 0.3704(6) 0.1674(5) 0.038(3) Uiso 1 1 d . . .
O12 O 0.8589(7) 0.3371(7) 0.1909(6) 0.049(3) Uiso 1 1 d . . .
O13 O 0.7626(6) 0.4419(6) -0.2750(5) 0.036(3) Uiso 1 1 d . . .
O14 O 0.8764(7) 0.5253(6) -0.2290(5) 0.040(3) Uiso 1 1 d . . .
O15 O 1.2093(7) 0.3463(6) -0.1040(6) 0.046(3) Uiso 1 1 d . . .
O16 O 1.2128(7) 0.1950(6) -0.0977(6) 0.044(3) Uiso 1 1 d . . .
O17 O 0.9245(7) -0.0161(6) -0.2246(6) 0.041(3) Uiso 1 1 d . . .
O18 O 0.7961(6) 0.0586(6) -0.2694(5) 0.034(2) Uiso 1 1 d . . .
O19 O 0.8196(6) 0.3977(6) 0.0303(5) 0.036(3) Uiso 1 1 d . . .
O20 O 0.9270(6) 0.3129(6) 0.0474(5) 0.038(3) Uiso 1 1 d . . .
O21 O 0.7150(6) 0.3133(6) -0.0265(5) 0.035(2) Uiso 1 1 d . . .
O22 O 0.6858(6) 0.1862(5) -0.0196(5) 0.033(2) Uiso 1 1 d . . .
O23 O 0.8265(7) 0.1192(6) 0.0129(6) 0.041(3) Uiso 1 1 d . . .
O24 O 0.9268(7) 0.1631(7) 0.0717(6) 0.051(3) Uiso 1 1 d . . .
O25 O 1.0209(7) 0.2382(7) 0.1683(6) 0.053(3) Uiso 1 1 d . . .
O26 O 0.6507(7) 0.4645(6) 0.0524(6) 0.047(3) Uiso 1 1 d . . .
O27 O 0.6613(6) 0.0325(6) 0.0532(5) 0.031(2) Uiso 1 1 d . . .
O201 O 0.8090(16) 0.9470(14) 0.5795(14) 0.163(9) Uiso 1 1 d . . .
N1 N 0.5541(14) 0.5464(13) 0.1086(13) 0.104(7) Uiso 1 1 d . . .
N2 N 1.1595(8) 0.2325(9) 0.1201(7) 0.053(4) Uiso 1 1 d . . .
N3 N 0.9020(18) 0.8474(19) 0.6005(15) 0.137(9) Uiso 1 1 d . . .
N75 N 0.5684(10) -0.0536(9) 0.1085(8) 0.052(4) Uiso 1 1 d . . .
C1 C 0.5672(11) 0.3269(10) 0.5613(9) 0.051(5) Uiso 1 1 d . . .
H1A H 0.5796 0.3723 0.5878 0.061 Uiso 1 1 calc R . .
H1B H 0.5293 0.2945 0.5929 0.061 Uiso 1 1 calc R . .
C2 C 0.6465(10) 0.2829(10) 0.5387(9) 0.045(4) Uiso 1 1 d . . .
C3 C 0.7206(11) 0.3204(10) 0.5135(9) 0.050(5) Uiso 1 1 d . . .
H3 H 0.7198 0.3746 0.5139 0.060 Uiso 1 1 calc R . .
C4 C 0.7942(12) 0.2824(11) 0.4883(10) 0.059(5) Uiso 1 1 d . . .
C5 C 0.8038(12) 0.1986(11) 0.4879(10) 0.052(5) Uiso 1 1 d . . .
C6 C 0.7287(10) 0.1622(9) 0.5142(8) 0.037(4) Uiso 1 1 d . . .
H6 H 0.7302 0.1079 0.5158 0.045 Uiso 1 1 calc R . .
C7 C 0.6544(12) 0.1982(11) 0.5373(10) 0.052(5) Uiso 1 1 d . . .
C8 C 0.5769(11) 0.1498(10) 0.5610(9) 0.048(5) Uiso 1 1 d . . .
H8A H 0.5950 0.1031 0.5862 0.058 Uiso 1 1 calc R . .
H8B H 0.5379 0.1795 0.5947 0.058 Uiso 1 1 calc R . .
C9 C 0.5300(10) 0.1262(9) 0.4992(8) 0.037(4) Uiso 1 1 d . . .
C10 C 0.5641(10) 0.0619(9) 0.4607(8) 0.038(4) Uiso 1 1 d . . .
H10 H 0.6113 0.0348 0.4756 0.045 Uiso 1 1 calc R . .
C11 C 0.5296(9) 0.0376(8) 0.4010(8) 0.032(4) Uiso 1 1 d . . .
C12 C 0.4637(10) 0.0778(9) 0.3790(8) 0.033(4) Uiso 1 1 d . . .
C13 C 0.4251(9) 0.1419(8) 0.4169(7) 0.028(3) Uiso 1 1 d . . .
H13 H 0.3766 0.1675 0.4027 0.033 Uiso 1 1 calc R . .
C14 C 0.4622(10) 0.1656(9) 0.4765(9) 0.039(4) Uiso 1 1 d . . .
C15 C 0.4220(10) 0.2409(10) 0.5122(9) 0.052(4) Uiso 1 1 d . . .
H15A H 0.3608 0.2409 0.5112 0.063 Uiso 1 1 calc R . .
H15B H 0.4328 0.2403 0.5623 0.063 Uiso 1 1 calc R . .
C16 C 0.4554(11) 0.3150(10) 0.4762(9) 0.044(4) Uiso 1 1 d . . .
C17 C 0.4156(10) 0.3418(10) 0.4169(9) 0.043(4) Uiso 1 1 d . . .
H17 H 0.3681 0.3171 0.4042 0.051 Uiso 1 1 calc R . .
C18 C 0.4482(12) 0.4071(11) 0.3762(10) 0.055(5) Uiso 1 1 d . . .
C19 C 0.5143(12) 0.4460(11) 0.4005(11) 0.057(5) Uiso 1 1 d . . .
C20 C 0.5516(14) 0.4221(12) 0.4618(12) 0.071(6) Uiso 1 1 d . . .
H20 H 0.5929 0.4516 0.4792 0.086 Uiso 1 1 calc R . .
C21 C 0.5251(11) 0.3522(10) 0.4968(10) 0.050(5) Uiso 1 1 d . . .
C22 C 0.8799(13) 0.0833(11) 0.4506(11) 0.066(6) Uiso 1 1 d . . .
H22A H 0.8614 0.0555 0.4953 0.080 Uiso 1 1 calc R . .
H22B H 0.9379 0.0659 0.4344 0.080 Uiso 1 1 calc R . .
C23 C 0.8237(10) 0.0663(9) 0.3956(8) 0.038(4) Uiso 1 1 d . . .
C24 C 0.8310(9) 0.1059(8) 0.3302(8) 0.032(4) Uiso 1 1 d . . .
H24 H 0.8696 0.1457 0.3215 0.038 Uiso 1 1 calc R . .
C25 C 0.7808(9) 0.0866(8) 0.2766(7) 0.025(3) Uiso 1 1 d . . .
C26 C 0.7218(9) 0.0317(7) 0.2914(7) 0.024(3) Uiso 1 1 d . . .
H26 H 0.6875 0.0201 0.2560 0.029 Uiso 1 1 calc R . .
C27 C 0.7101(9) -0.0083(8) 0.3575(8) 0.033(4) Uiso 1 1 d . . .
C28 C 0.7633(9) 0.0077(9) 0.4094(8) 0.034(4) Uiso 1 1 d . . .
H28 H 0.7590 -0.0202 0.4531 0.041 Uiso 1 1 calc R . .
C29 C 0.6372(9) -0.0619(9) 0.3745(8) 0.034(4) Uiso 1 1 d . . .
H29A H 0.6476 -0.1082 0.3457 0.041 Uiso 1 1 calc R . .
H29B H 0.6333 -0.0779 0.4249 0.041 Uiso 1 1 calc R . .
C30 C 0.7885(8) 0.1305(8) 0.2067(7) 0.024(3) Uiso 1 1 d . . .
C31 C 0.3644(10) 0.0995(8) 0.2894(8) 0.035(4) Uiso 1 1 d . . .
H31A H 0.3177 0.1095 0.3268 0.042 Uiso 1 1 calc R . .
H31B H 0.3423 0.0718 0.2513 0.042 Uiso 1 1 calc R . .
C32 C 0.3987(9) 0.1765(9) 0.2594(8) 0.032(4) Uiso 1 1 d . . .
C33 C 0.4726(9) 0.1757(8) 0.2100(7) 0.026(3) Uiso 1 1 d . . .
H33 H 0.5002 0.1292 0.1949 0.031 Uiso 1 1 calc R . .
C34 C 0.5025(8) 0.2472(8) 0.1847(7) 0.030(3) Uiso 1 1 d . . .
C35 C 0.4663(9) 0.3157(8) 0.2105(8) 0.032(4) Uiso 1 1 d . . .
H35 H 0.4908 0.3627 0.1953 0.038 Uiso 1 1 calc R . .
C36 C 0.3928(10) 0.3155(9) 0.2598(8) 0.035(4) Uiso 1 1 d . . .
C37 C 0.3588(8) 0.2457(9) 0.2811(7) 0.032(3) Uiso 1 1 d . . .
H37 H 0.3074 0.2448 0.3110 0.038 Uiso 1 1 calc R . .
C38 C 0.3538(11) 0.3913(10) 0.2896(10) 0.050(5) Uiso 1 1 d . . .
H38A H 0.3290 0.4206 0.2516 0.060 Uiso 1 1 calc R . .
H38B H 0.3084 0.3800 0.3275 0.060 Uiso 1 1 calc R . .
C39 C 0.5817(8) 0.2479(8) 0.1351(6) 0.026(3) Uiso 1 1 d . . .
C40 C 0.6135(12) 0.5470(11) 0.3744(11) 0.057(5) Uiso 1 1 d . . .
H40A H 0.6080 0.5607 0.4248 0.068 Uiso 1 1 calc R . .
H40B H 0.6202 0.5947 0.3456 0.068 Uiso 1 1 calc R . .
C41 C 0.6892(13) 0.4959(12) 0.3583(11) 0.062(5) Uiso 1 1 d . . .
C42 C 0.7069(11) 0.4591(10) 0.2914(9) 0.046(4) Uiso 1 1 d . . .
H42 H 0.6705 0.4695 0.2563 0.056 Uiso 1 1 calc R . .
C43 C 0.7726(11) 0.4106(10) 0.2763(9) 0.045(4) Uiso 1 1 d . . .
C44 C 0.8271(10) 0.3918(9) 0.3286(8) 0.039(4) Uiso 1 1 d . . .
H44 H 0.8724 0.3561 0.3194 0.046 Uiso 1 1 calc R . .
C45 C 0.8118(12) 0.4277(11) 0.3936(10) 0.054(5) Uiso 1 1 d . . .
C46 C 0.7447(11) 0.4794(10) 0.4072(10) 0.049(5) Uiso 1 1 d . . .
H46 H 0.7369 0.5040 0.4514 0.059 Uiso 1 1 calc R . .
C47 C 0.7886(10) 0.3669(9) 0.2044(8) 0.035(4) Uiso 1 1 d . . .
C48 C 0.8687(12) 0.4010(11) 0.4537(10) 0.059(5) Uiso 1 1 d . . .
H48A H 0.9263 0.4184 0.4405 0.070 Uiso 1 1 calc R . .
H48B H 0.8467 0.4251 0.4988 0.070 Uiso 1 1 calc R . .
C51 C 0.9727(9) 0.2598(9) -0.3975(7) 0.037(4) Uiso 1 1 d . . .
H51A H 0.9319 0.2597 -0.4326 0.045 Uiso 1 1 calc R . .
H51B H 1.0291 0.2619 -0.4240 0.045 Uiso 1 1 calc R . .
C52 C 0.9667(10) 0.1845(9) -0.3543(8) 0.037(4) Uiso 1 1 d . . .
C53 C 0.8850(10) 0.1544(9) -0.3358(8) 0.041(4) Uiso 1 1 d . . .
H53 H 0.8382 0.1791 -0.3537 0.049 Uiso 1 1 calc R . .
C54 C 0.8729(9) 0.0877(8) -0.2908(8) 0.032(3) Uiso 1 1 d . . .
C55 C 0.9444(10) 0.0518(9) -0.2674(9) 0.042(4) Uiso 1 1 d . . .
C56 C 1.0211(10) 0.0796(9) -0.2847(8) 0.037(4) Uiso 1 1 d . . .
H56 H 1.0684 0.0539 -0.2684 0.045 Uiso 1 1 calc R . .
C57 C 1.0318(10) 0.1472(10) -0.3274(9) 0.042(4) Uiso 1 1 d . . .
C58 C 1.1251(11) 0.1750(10) -0.3384(9) 0.051(5) Uiso 1 1 d . . .
H58A H 1.1632 0.1294 -0.3416 0.061 Uiso 1 1 calc R . .
H58B H 1.1339 0.2033 -0.3842 0.061 Uiso 1 1 calc R . .
C59 C 1.1498(9) 0.2262(9) -0.2803(8) 0.038(4) Uiso 1 1 d . . .
C60 C 1.1736(10) 0.1896(9) -0.2191(8) 0.040(4) Uiso 1 1 d . . .
H60 H 1.1772 0.1353 -0.2172 0.048 Uiso 1 1 calc R . .
C61 C 1.1913(9) 0.2285(9) -0.1629(8) 0.041(4) Uiso 1 1 d . . .
C62 C 1.1883(10) 0.3085(9) -0.1629(8) 0.039(4) Uiso 1 1 d . . .
C63 C 1.1648(10) 0.3469(10) -0.2249(8) 0.042(4) Uiso 1 1 d . . .
H63 H 1.1643 0.4012 -0.2273 0.051 Uiso 1 1 calc R . .
C64 C 1.1427(10) 0.3071(9) -0.2817(9) 0.041(4) Uiso 1 1 d . . .
C65 C 1.1113(10) 0.3551(10) -0.3428(9) 0.043(4) Uiso 1 1 d . . .
H65A H 1.1435 0.4023 -0.3499 0.052 Uiso 1 1 calc R . .
H65B H 1.1212 0.3258 -0.3868 0.052 Uiso 1 1 calc R . .
C66 C 1.0182(10) 0.3768(9) -0.3286(8) 0.035(4) Uiso 1 1 d . . .
C67 C 0.9945(11) 0.4400(10) -0.2890(9) 0.044(4) Uiso 1 1 d . . .
H67 H 1.0364 0.4704 -0.2736 0.053 Uiso 1 1 calc R . .
C68 C 0.9075(9) 0.4615(9) -0.2700(8) 0.033(4) Uiso 1 1 d . . .
C69 C 0.8465(9) 0.4158(8) -0.2954(7) 0.028(3) Uiso 1 1 d . . .
C70 C 0.8712(8) 0.3560(8) -0.3379(7) 0.024(3) Uiso 1 1 d . . .
H70 H 0.8300 0.3291 -0.3582 0.028 Uiso 1 1 calc R . .
C71 C 0.9566(8) 0.3325(7) -0.3532(7) 0.020(3) Uiso 1 1 d . . .
C72 C 0.9910(11) -0.0440(10) -0.1848(9) 0.047(4) Uiso 1 1 d . . .
H72A H 1.0416 -0.0548 -0.2180 0.057 Uiso 1 1 calc R . .
H72B H 0.9744 -0.0927 -0.1604 0.057 Uiso 1 1 calc R . .
C73 C 1.0120(11) 0.0123(10) -0.1300(9) 0.048(4) Uiso 1 1 d . . .
C74 C 0.9463(10) 0.0443(9) -0.0826(8) 0.039(4) Uiso 1 1 d . . .
H74 H 0.8899 0.0310 -0.0837 0.047 Uiso 1 1 calc R . .
C75 C 0.9694(10) 0.0976(9) -0.0333(9) 0.041(4) Uiso 1 1 d . . .
C76 C 1.0520(9) 0.1184(9) -0.0341(8) 0.035(4) Uiso 1 1 d . . .
H76 H 1.0665 0.1531 -0.0003 0.042 Uiso 1 1 calc R . .
C77 C 1.1137(10) 0.0886(9) -0.0842(8) 0.040(4) Uiso 1 1 d . . .
C78 C 1.0916(10) 0.0347(9) -0.1298(8) 0.036(4) Uiso 1 1 d . . .
H78 H 1.1340 0.0124 -0.1625 0.044 Uiso 1 1 calc R . .
C79 C 0.9027(10) 0.1293(9) 0.0216(8) 0.036(4) Uiso 1 1 d . . .
C80 C 1.2042(11) 0.1140(10) -0.0886(9) 0.046(4) Uiso 1 1 d . . .
H80A H 1.2277 0.0970 -0.0448 0.055 Uiso 1 1 calc R . .
H80B H 1.2373 0.0882 -0.1287 0.055 Uiso 1 1 calc R . .
C81 C 1.1874(11) 0.4276(10) -0.0962(10) 0.047(4) Uiso 1 1 d . . .
H81A H 1.2154 0.4566 -0.1370 0.057 Uiso 1 1 calc R . .
H81B H 1.2077 0.4459 -0.0527 0.057 Uiso 1 1 calc R . .
C82 C 1.0932(10) 0.4425(9) -0.0922(9) 0.039(4) Uiso 1 1 d . . .
C83 C 1.0377(9) 0.4016(8) -0.0425(8) 0.034(4) Uiso 1 1 d . . .
H83 H 1.0595 0.3639 -0.0121 0.041 Uiso 1 1 calc R . .
C84 C 0.9516(9) 0.4161(8) -0.0378(8) 0.033(4) Uiso 1 1 d . . .
C85 C 0.9206(10) 0.4664(9) -0.0833(8) 0.038(4) Uiso 1 1 d . . .
H85 H 0.8619 0.4758 -0.0796 0.046 Uiso 1 1 calc R . .
C86 C 0.9716(10) 0.5058(9) -0.1361(8) 0.038(4) Uiso 1 1 d . . .
C87 C 1.0567(10) 0.4942(9) -0.1369(8) 0.036(4) Uiso 1 1 d . . .
H87 H 1.0923 0.5232 -0.1699 0.044 Uiso 1 1 calc R . .
C88 C 0.9374(9) 0.5617(8) -0.1897(8) 0.034(4) Uiso 1 1 d . . .
H88A H 0.9102 0.6063 -0.1646 0.040 Uiso 1 1 calc R . .
H88B H 0.9841 0.5802 -0.2233 0.040 Uiso 1 1 calc R . .
C89 C 0.8939(10) 0.3702(9) 0.0168(8) 0.036(4) Uiso 1 1 d . . .
C90 C 0.6992(9) 0.3936(8) -0.2887(8) 0.030(3) Uiso 1 1 d . . .
H90A H 0.7056 0.3828 -0.3398 0.036 Uiso 1 1 calc R . .
H90B H 0.6445 0.4206 -0.2773 0.036 Uiso 1 1 calc R . .
C91 C 0.6988(9) 0.3178(8) -0.2470(8) 0.029(3) Uiso 1 1 d . . .
C92 C 0.7000(9) 0.3186(8) -0.1719(7) 0.026(3) Uiso 1 1 d . . .
H92 H 0.6979 0.3656 -0.1479 0.032 Uiso 1 1 calc R . .
C93 C 0.7043(7) 0.2498(8) -0.1347(6) 0.022(3) Uiso 1 1 d . . .
C94 C 0.7061(8) 0.1769(8) -0.1681(7) 0.024(3) Uiso 1 1 d . . .
H94 H 0.7064 0.1302 -0.1416 0.029 Uiso 1 1 calc R . .
C95 C 0.7071(9) 0.1785(8) -0.2439(7) 0.027(3) Uiso 1 1 d . . .
C96 C 0.7021(9) 0.2445(9) -0.2809(8) 0.041(4) Uiso 1 1 d . . .
H96 H 0.7007 0.2431 -0.3306 0.049 Uiso 1 1 calc R . .
C97 C 0.7006(7) 0.2478(8) -0.0515(6) 0.023(3) Uiso 1 1 d . . .
C98 C 0.7204(9) 0.1046(8) -0.2853(8) 0.030(3) Uiso 1 1 d . . .
H98A H 0.6706 0.0731 -0.2742 0.036 Uiso 1 1 calc R . .
H98B H 0.7255 0.1175 -0.3365 0.036 Uiso 1 1 calc R . .
C99 C 0.6137(11) 0.0114(10) 0.1052(9) 0.044(4) Uiso 1 1 d . . .
H99 H 0.6081 0.0425 0.1456 0.053 Uiso 1 1 calc R . .
C100 C 0.5108(17) -0.0750(15) 0.1757(14) 0.095(8) Uiso 1 1 d . . .
H10A H 0.4541 -0.0843 0.1635 0.114 Uiso 1 1 calc R . .
H10B H 0.5069 -0.0326 0.2094 0.114 Uiso 1 1 calc R . .
C101 C 0.549(2) -0.1513(18) 0.2112(17) 0.136(12) Uiso 1 1 d . . .
H10C H 0.5582 -0.1914 0.1760 0.204 Uiso 1 1 calc R . .
H10D H 0.5099 -0.1687 0.2510 0.204 Uiso 1 1 calc R . .
H10E H 0.6024 -0.1399 0.2281 0.204 Uiso 1 1 calc R . .
C102 C 0.580(2) -0.1065(18) 0.0461(17) 0.125(11) Uiso 1 1 d . . .
H10F H 0.6154 -0.0823 0.0060 0.151 Uiso 1 1 calc R . .
H10G H 0.6086 -0.1551 0.0593 0.151 Uiso 1 1 calc R . .
C103 C 0.504(2) -0.1201(17) 0.0274(17) 0.125(11) Uiso 1 1 d . . .
H10H H 0.4634 -0.0810 0.0475 0.188 Uiso 1 1 calc R . .
H10I H 0.4862 -0.1706 0.0455 0.188 Uiso 1 1 calc R . .
H10J H 0.5056 -0.1184 -0.0242 0.188 Uiso 1 1 calc R . .
C104 C 0.6071(11) 0.4844(10) 0.1060(10) 0.047(4) Uiso 1 1 d . . .
H104 H 0.6104 0.4549 0.1482 0.056 Uiso 1 1 calc R . .
C105 C 0.5208(19) 0.5740(16) 0.1781(15) 0.109(10) Uiso 1 1 d D . .
H10K H 0.5283 0.5313 0.2121 0.131 Uiso 1 1 calc R . .
H10L H 0.4599 0.5819 0.1772 0.131 Uiso 1 1 calc R . .
C106 C 0.552(2) 0.6461(18) 0.211(2) 0.173(16) Uiso 1 1 d D . .
H10M H 0.5889 0.6734 0.1747 0.260 Uiso 1 1 calc R . .
H10N H 0.5822 0.6313 0.2506 0.260 Uiso 1 1 calc R . .
H10O H 0.5038 0.6796 0.2268 0.260 Uiso 1 1 calc R . .
C107 C 0.5840(16) 0.6158(14) 0.0559(13) 0.086(7) Uiso 1 1 d . . .
H10P H 0.6058 0.6579 0.0816 0.103 Uiso 1 1 calc R . .
H10Q H 0.6270 0.5987 0.0178 0.103 Uiso 1 1 calc R . .
C108 C 0.510(2) 0.6374(19) 0.0298(18) 0.149(13) Uiso 1 1 d . . .
H10R H 0.4992 0.6025 -0.0074 0.224 Uiso 1 1 calc R . .
H10S H 0.5134 0.6896 0.0102 0.224 Uiso 1 1 calc R . .
H10T H 0.4636 0.6354 0.0681 0.224 Uiso 1 1 calc R . .
C110 C 0.949(3) 0.805(2) 0.661(2) 0.199(19) Uiso 1 1 d . . .
H11A H 0.9368 0.8343 0.7051 0.239 Uiso 1 1 calc R . .
H11B H 1.0099 0.8063 0.6467 0.239 Uiso 1 1 calc R . .
C111 C 0.920(3) 0.712(2) 0.677(2) 0.197(18) Uiso 1 1 d . . .
H11C H 0.8601 0.7107 0.6913 0.295 Uiso 1 1 calc R . .
H11D H 0.9502 0.6900 0.7154 0.295 Uiso 1 1 calc R . .
H11E H 0.9349 0.6824 0.6344 0.295 Uiso 1 1 calc R . .
C112 C 0.890(2) 0.782(2) 0.561(2) 0.182(16) Uiso 1 1 d . . .
H11F H 0.9266 0.7857 0.5160 0.219 Uiso 1 1 calc R . .
H11G H 0.9117 0.7368 0.5876 0.219 Uiso 1 1 calc R . .
C113 C 0.8029(12) 0.7639(13) 0.5448(10) 0.076(6) Uiso 1 1 d . . .
H11H H 0.7627 0.8017 0.5670 0.114 Uiso 1 1 calc R . .
H11I H 0.7884 0.7128 0.5632 0.114 Uiso 1 1 calc R . .
H11J H 0.8014 0.7660 0.4935 0.114 Uiso 1 1 calc R . .
C114 C 1.0799(11) 0.2516(11) 0.1221(9) 0.058(5) Uiso 1 1 d . . .
H114 H 1.0650 0.2802 0.0821 0.069 Uiso 1 1 calc R . .
C115 C 1.1893(14) 0.1665(12) 0.1696(11) 0.075(6) Uiso 1 1 d . . .
H11K H 1.2280 0.1881 0.2001 0.090 Uiso 1 1 calc R . .
H11L H 1.1401 0.1488 0.2008 0.090 Uiso 1 1 calc R . .
C117 C 1.2313(15) 0.0996(13) 0.1342(12) 0.084(7) Uiso 1 1 d . . .
H11M H 1.1909 0.0721 0.1105 0.126 Uiso 1 1 calc R . .
H11N H 1.2544 0.0657 0.1693 0.126 Uiso 1 1 calc R . .
H11O H 1.2766 0.1166 0.0991 0.126 Uiso 1 1 calc R . .
C118 C 1.2236(13) 0.2617(14) 0.0672(11) 0.078(6) Uiso 1 1 d . . .
H11P H 1.1969 0.2902 0.0298 0.094 Uiso 1 1 calc R . .
H11Q H 1.2572 0.2185 0.0450 0.094 Uiso 1 1 calc R . .
C119 C 1.2814(16) 0.3151(13) 0.1012(13) 0.096(8) Uiso 1 1 d . . .
H11R H 1.2533 0.3326 0.1466 0.145 Uiso 1 1 calc R . .
H11S H 1.2939 0.3594 0.0697 0.145 Uiso 1 1 calc R . .
H11T H 1.3334 0.2873 0.1088 0.145 Uiso 1 1 calc R . .
C109 C 0.872(3) 0.912(3) 0.615(2) 0.197(18) Uiso 1 1 d . . .
H109 H 0.8932 0.9386 0.6515 0.236 Uiso 1 1 calc R . .

loop_
_atom_site_aniso_label
_atom_site_aniso_U_11
_atom_site_aniso_U_22
_atom_site_aniso_U_33
_atom_site_aniso_U_23
_atom_site_aniso_U_13
_atom_site_aniso_U_12
Cu1 0.0241(9) 0.0224(8) 0.0257(9) 0.0103(7) 0.0024(8) -0.0036(7)
Cu2 0.0286(9) 0.0200(8) 0.0225(9) 0.0032(7) -0.0008(8) -0.0084(7)
Cu3 0.0322(9) 0.0252(9) 0.0374(9) 0.0216(9) -0.0025(8) -0.0150(8)

loop_
_atom_type_symbol
_atom_type_description
_atom_type_scat_dispersion_real
_atom_type_scat_dispersion_imag
_atom_type_scat_source
C C 0.0033 0.0016 'International Tables Vol C Tables 4.2.6.8 and 6.1.1.4'
H H 0.0000 0.0000 'International Tables Vol C Tables 4.2.6.8 and 6.1.1.4'
N N 0.0061 0.0033 'International Tables Vol C Tables 4.2.6.8 and 6.1.1.4'
O O 0.0106 0.0060 'International Tables Vol C Tables 4.2.6.8 and 6.1.1.4'
Cu Cu 0.3201 1.2651 'International Tables Vol C Tables 4.2.6.8 and 6.1.1.4'

loop_
_geom_angle_atom_site_label_1
_geom_angle_atom_site_label_2
_geom_angle_atom_site_label_3
_geom_angle
_geom_angle_site_symmetry_1
_geom_angle_site_symmetry_3
_geom_angle_publ_flag
O23 Cu1 O22 86.5(4) . . ?
O23 Cu1 O9 175.3(5) . . ?
O22 Cu1 O9 93.7(4) . . ?
O23 Cu1 O8 94.8(4) . . ?
O22 Cu1 O8 176.0(4) . . ?
O9 Cu1 O8 85.3(4) . . ?
O23 Cu1 O27 94.6(4) . . ?
O22 Cu1 O27 89.9(4) . . ?
O9 Cu1 O27 90.1(4) . . ?
O8 Cu1 O27 86.2(4) . . ?
O21 Cu2 O19 85.4(4) . . ?
O21 Cu2 O11 173.2(4) . . ?
O19 Cu2 O11 95.7(4) . . ?
O21 Cu2 O10 95.7(4) . . ?
O19 Cu2 O10 172.2(4) . . ?
O11 Cu2 O10 84.2(4) . . ?
O21 Cu2 O26 96.2(4) . . ?
O19 Cu2 O26 86.0(4) . . ?
O11 Cu2 O26 90.7(4) . . ?
O10 Cu2 O26 86.2(4) . . ?
O20 Cu3 O7 173.1(5) . . ?
O20 Cu3 O24 86.4(5) . . ?
O7 Cu3 O24 94.0(5) . . ?
O20 Cu3 O12 94.8(5) . . ?
O7 Cu3 O12 85.7(5) . . ?
O24 Cu3 O12 172.7(5) . . ?
O20 Cu3 O25 92.6(4) . . ?
O7 Cu3 O25 94.3(4) . . ?
O24 Cu3 O25 82.9(4) . . ?
O12 Cu3 O25 89.8(4) . . ?
C4 O1 C48 117.1(14) . . ?
C5 O2 C22 118.1(15) . . ?
C11 O3 C29 117.4(11) . . ?
C12 O4 C31 118.2(11) . . ?
C18 O5 C38 116.4(14) . . ?
C19 O6 C40 118.7(15) . . ?
C30 O7 Cu3 133.0(10) . . ?
C30 O8 Cu1 130.9(9) . . ?
C39 O9 Cu1 136.0(9) . . ?
C39 O10 Cu2 133.0(9) . . ?
C47 O11 Cu2 132.1(10) . . ?
C47 O12 Cu3 125.1(11) . . ?
C90 O13 C69 116.8(11) . . ?
C68 O14 C88 115.8(11) . . ?
C62 O15 C81 119.4(12) . . ?
C61 O16 C80 116.7(12) . . ?
C72 O17 C55 114.1(12) . . ?
C54 O18 C98 118.0(11) . . ?
C89 O19 Cu2 129.9(10) . . ?
C89 O20 Cu3 131.5(10) . . ?
C97 O21 Cu2 132.5(9) . . ?
C97 O22 Cu1 129.6(9) . . ?
C79 O23 Cu1 132.4(10) . . ?
C79 O24 Cu3 135.4(11) . . ?
C114 O25 Cu3 114.5(11) . . ?
C104 O26 Cu2 111.9(11) . . ?
C99 O27 Cu1 113.9(10) . . ?
C104 N1 C105 118(2) . . ?
C104 N1 C107 115(2) . . ?
C105 N1 C107 111(2) . . ?
C114 N2 C118 123.7(16) . . ?
C114 N2 C115 120.4(16) . . ?
C118 N2 C115 115.4(15) . . ?
C109 N3 C112 143(4) . . ?
C109 N3 C110 115(4) . . ?
C112 N3 C110 97(3) . . ?
C99 N75 C102 118.3(18) . . ?
C99 N75 C100 120.9(16) . . ?
C102 N75 C100 120.7(19) . . ?
C2 C1 C21 109.8(15) . . ?
C3 C2 C7 114.2(17) . . ?
C3 C2 C1 121.3(16) . . ?
C7 C2 C1 124.4(16) . . ?
C4 C3 C2 123.6(18) . . ?
C3 C4 O1 126.2(18) . . ?
C3 C4 C5 123.0(18) . . ?
O1 C4 C5 110.7(17) . . ?
O2 C5 C6 127.8(17) . . ?
O2 C5 C4 119.9(17) . . ?
C6 C5 C4 112.2(17) . . ?
C7 C6 C5 126.0(17) . . ?
C6 C7 C2 120.9(17) . . ?
C6 C7 C8 119.5(16) . . ?
C2 C7 C8 119.7(17) . . ?
C9 C8 C7 113.5(14) . . ?
C14 C9 C10 118.8(15) . . ?
C14 C9 C8 124.9(15) . . ?
C10 C9 C8 116.2(15) . . ?
C11 C10 C9 121.4(15) . . ?
C12 C11 O3 115.7(14) . . ?
C12 C11 C10 118.9(15) . . ?
O3 C11 C10 125.4(14) . . ?
C11 C12 O4 117.8(13) . . ?
C11 C12 C13 122.2(14) . . ?
O4 C12 C13 119.8(13) . . ?
C14 C13 C12 117.3(14) . . ?
C9 C14 C13 121.3(15) . . ?
C9 C14 C15 123.5(15) . . ?
C13 C14 C15 115.1(14) . . ?
C16 C15 C14 113.9(13) . . ?
C17 C16 C21 121.1(16) . . ?
C17 C16 C15 115.8(15) . . ?
C21 C16 C15 122.9(16) . . ?
C16 C17 C18 119.2(16) . . ?
O5 C18 C19 118.1(17) . . ?
O5 C18 C17 123.3(16) . . ?
C19 C18 C17 118.4(17) . . ?
C20 C19 O6 122.2(18) . . ?
C20 C19 C18 122.7(19) . . ?
O6 C19 C18 115.1(17) . . ?
C19 C20 C21 118(2) . . ?
C16 C21 C20 119.8(18) . . ?
C16 C21 C1 122.6(16) . . ?
C20 C21 C1 117.1(17) . . ?
O2 C22 C23 109.5(16) . . ?
C24 C23 C28 119.7(14) . . ?
C24 C23 C22 120.6(15) . . ?
C28 C23 C22 119.7(15) . . ?
C23 C24 C25 120.5(14) . . ?
C26 C25 C24 119.0(13) . . ?
C26 C25 C30 120.9(12) . . ?
C24 C25 C30 119.9(12) . . ?
C25 C26 C27 122.6(13) . . ?
C28 C27 C26 118.4(13) . . ?
C28 C27 C29 120.9(13) . . ?
C26 C27 C29 120.5(13) . . ?
C27 C28 C23 119.7(14) . . ?
O3 C29 C27 111.5(12) . . ?
O8 C30 O7 128.8(13) . . ?
O8 C30 C25 116.4(12) . . ?
O7 C30 C25 114.6(12) . . ?
O4 C31 C32 112.0(12) . . ?
C37 C32 C33 120.8(14) . . ?
C37 C32 C31 120.5(13) . . ?
C33 C32 C31 118.7(13) . . ?
C34 C33 C32 116.9(13) . . ?
C35 C34 C33 121.9(12) . . ?
C35 C34 C39 119.8(13) . . ?
C33 C34 C39 117.9(13) . . ?
C34 C35 C36 120.3(14) . . ?
C37 C36 C35 118.4(14) . . ?
C37 C36 C38 121.4(14) . . ?
C35 C36 C38 120.2(14) . . ?
C36 C37 C32 121.3(13) . . ?
O5 C38 C36 112.1(14) . . ?
O10 C39 O9 123.8(12) . . ?
O10 C39 C34 119.6(12) . . ?
O9 C39 C34 116.6(12) . . ?
O6 C40 C41 111.3(16) . . ?
C46 C41 C42 116.0(18) . . ?
C46 C41 C40 122.3(18) . . ?
C42 C41 C40 121.6(18) . . ?
C43 C42 C41 123.1(17) . . ?
C42 C43 C44 119.9(16) . . ?
C42 C43 C47 122.7(16) . . ?
C44 C43 C47 117.2(14) . . ?
C45 C44 C43 118.0(16) . . ?
C46 C45 C44 120.9(17) . . ?
C46 C45 C48 121.5(17) . . ?
C44 C45 C48 117.3(16) . . ?
C41 C46 C45 122.0(18) . . ?
O12 C47 O11 129.8(15) . . ?
O12 C47 C43 115.8(14) . . ?
O11 C47 C43 114.3(13) . . ?
O1 C48 C45 111.3(15) . . ?
C52 C51 C71 114.6(11) . . ?
C57 C52 C53 117.2(15) . . ?
C57 C52 C51 125.0(14) . . ?
C53 C52 C51 117.6(14) . . ?
C54 C53 C52 121.3(15) . . ?
O18 C54 C55 119.2(13) . . ?
O18 C54 C53 123.5(14) . . ?
C55 C54 C53 117.3(14) . . ?
C56 C55 C54 121.7(15) . . ?
C56 C55 O17 126.3(15) . . ?
C54 C55 O17 112.1(13) . . ?
C55 C56 C57 120.4(16) . . ?
C52 C57 C56 122.1(15) . . ?
C52 C57 C58 124.1(15) . . ?
C56 C57 C58 113.7(14) . . ?
C59 C58 C57 115.5(14) . . ?
C60 C59 C64 118.2(15) . . ?
C60 C59 C58 117.0(15) . . ?
C64 C59 C58 124.6(15) . . ?
C61 C60 C59 122.3(16) . . ?
C60 C61 C62 121.6(16) . . ?
C60 C61 O16 125.4(15) . . ?
C62 C61 O16 113.0(14) . . ?
C61 C62 O15 119.4(15) . . ?
C61 C62 C63 117.0(15) . . ?
O15 C62 C63 123.6(14) . . ?
C64 C63 C62 121.7(16) . . ?
C63 C64 C59 119.1(16) . . ?
C63 C64 C65 116.7(15) . . ?
C59 C64 C65 124.2(15) . . ?
C66 C65 C64 112.4(13) . . ?
C67 C66 C71 119.5(15) . . ?
C67 C66 C65 118.6(14) . . ?
C71 C66 C65 121.8(14) . . ?
C66 C67 C68 121.6(16) . . ?
C69 C68 O14 116.2(13) . . ?
C69 C68 C67 117.7(14) . . ?
O14 C68 C67 126.1(14) . . ?
C70 C69 C68 119.7(13) . . ?
C70 C69 O13 126.5(13) . . ?
C68 C69 O13 113.7(12) . . ?
C69 C70 C71 122.3(13) . . ?
C66 C71 C70 118.7(13) . . ?
C66 C71 C51 125.9(12) . . ?
C70 C71 C51 115.4(12) . . ?
O17 C72 C73 113.1(13) . . ?
C78 C73 C74 120.8(16) . . ?
C78 C73 C72 120.0(16) . . ?
C74 C73 C72 119.0(15) . . ?
C75 C74 C73 116.6(15) . . ?
C76 C75 C74 121.0(15) . . ?
C76 C75 C79 120.2(15) . . ?
C74 C75 C79 118.7(14) . . ?
C75 C76 C77 120.3(15) . . ?
C78 C77 C76 118.4(15) . . ?
C78 C77 C80 120.3(15) . . ?
C76 C77 C80 121.3(15) . . ?
C73 C78 C77 122.7(16) . . ?
O24 C79 O23 125.2(15) . . ?
O24 C79 C75 117.0(14) . . ?
O23 C79 C75 117.7(14) . . ?
O16 C80 C77 113.8(13) . . ?
O15 C81 C82 111.5(13) . . ?
C87 C82 C83 116.5(15) . . ?
C87 C82 C81 122.9(15) . . ?
C83 C82 C81 120.6(14) . . ?
C84 C83 C82 120.7(15) . . ?
C85 C84 C83 119.5(15) . . ?
C85 C84 C89 121.5(14) . . ?
C83 C84 C89 118.9(14) . . ?
C84 C85 C86 122.6(15) . . ?
C87 C86 C85 117.0(15) . . ?
C87 C86 C88 119.6(14) . . ?
C85 C86 C88 123.4(14) . . ?
C86 C87 C82 123.5(15) . . ?
O14 C88 C86 111.4(12) . . ?
O19 C89 O20 127.3(14) . . ?
O19 C89 C84 115.5(13) . . ?
O20 C89 C84 116.9(13) . . ?
O13 C90 C91 113.9(12) . . ?
C92 C91 C96 118.3(13) . . ?
C92 C91 C90 119.2(13) . . ?
C96 C91 C90 122.4(13) . . ?
C93 C92 C91 119.1(13) . . ?
C92 C93 C94 122.8(11) . . ?
C92 C93 C97 120.8(12) . . ?
C94 C93 C97 116.3(12) . . ?
C93 C94 C95 116.5(12) . . ?
C96 C95 C94 121.7(14) . . ?
C96 C95 C98 117.8(13) . . ?
C94 C95 C98 120.4(12) . . ?
C95 C96 C91 121.7(13) . . ?
O22 C97 O21 129.2(11) . . ?
O22 C97 C93 118.2(12) . . ?
O21 C97 C93 112.6(11) . . ?
O18 C98 C95 113.4(11) . . ?
O27 C99 N75 124.9(16) . . ?
N75 C100 C101 109(2) . . ?
C103 C102 N75 107(3) . . ?
O26 C104 N1 123.6(19) . . ?
N1 C105 C106 123(3) . . ?
C108 C107 N1 101(2) . . ?
N3 C110 C111 113(3) . . ?
C113 C112 N3 119(3) . . ?
O25 C114 N2 130.0(18) . . ?
C117 C115 N2 116.3(18) . . ?
N2 C118 C119 110.7(17) . . ?
O201 C109 N3 123(4) . . ?

loop_
_geom_bond_atom_site_label_1
_geom_bond_atom_site_label_2
_geom_bond_distance
_geom_bond_site_symmetry_2
_geom_bond_publ_flag
Cu1 O23 1.923(11) . ?
Cu1 O22 1.941(10) . ?
Cu1 O9 1.951(11) . ?
Cu1 O8 1.972(9) . ?
Cu1 O27 2.308(10) . ?
Cu2 O21 1.924(10) . ?
Cu2 O19 1.946(10) . ?
Cu2 O11 1.963(10) . ?
Cu2 O10 1.992(10) . ?
Cu2 O26 2.313(12) . ?
Cu3 O20 1.929(10) . ?
Cu3 O7 1.937(10) . ?
Cu3 O24 1.947(12) . ?
Cu3 O12 1.960(12) . ?
Cu3 O25 2.381(11) . ?
O1 C4 1.41(2) . ?
O1 C48 1.49(2) . ?
O2 C5 1.34(2) . ?
O2 C22 1.46(2) . ?
O3 C11 1.401(17) . ?
O3 C29 1.451(17) . ?
O4 C12 1.424(18) . ?
O4 C31 1.473(18) . ?
O5 C18 1.39(2) . ?
O5 C38 1.43(2) . ?
O6 C19 1.41(2) . ?
O6 C40 1.41(2) . ?
O7 C30 1.264(16) . ?
O8 C30 1.262(16) . ?
O9 C39 1.293(17) . ?
O10 C39 1.264(16) . ?
O11 C47 1.285(18) . ?
O12 C47 1.234(18) . ?
O13 C90 1.400(17) . ?
O13 C69 1.427(17) . ?
O14 C68 1.424(18) . ?
O14 C88 1.473(17) . ?
O15 C62 1.398(19) . ?
O15 C81 1.461(19) . ?
O16 C61 1.433(18) . ?
O16 C80 1.436(18) . ?
O17 C72 1.448(19) . ?
O17 C55 1.448(19) . ?
O18 C54 1.370(17) . ?
O18 C98 1.496(17) . ?
O19 C89 1.276(18) . ?
O20 C89 1.279(18) . ?
O21 C97 1.291(16) . ?
O22 C97 1.242(16) . ?
O23 C79 1.279(18) . ?
O24 C79 1.242(18) . ?
O25 C114 1.244(19) . ?
O26 C104 1.224(19) . ?
O27 C99 1.238(18) . ?
O201 C109 1.40(4) . ?
N1 C104 1.36(3) . ?
N1 C105 1.46(3) . ?
N1 C107 1.61(3) . ?
N2 C114 1.31(2) . ?
N2 C118 1.46(2) . ?
N2 C115 1.57(2) . ?
N3 C109 1.23(4) . ?
N3 C112 1.42(4) . ?
N3 C110 1.60(4) . ?
N75 C99 1.37(2) . ?
N75 C102 1.52(3) . ?
N75 C100 1.54(3) . ?
C1 C2 1.50(2) . ?
C1 C21 1.52(2) . ?
C2 C3 1.41(2) . ?
C2 C7 1.49(2) . ?
C3 C4 1.38(3) . ?
C4 C5 1.47(2) . ?
C5 C6 1.42(2) . ?
C6 C7 1.37(2) . ?
C7 C8 1.55(2) . ?
C8 C9 1.54(2) . ?
C9 C14 1.38(2) . ?
C9 C10 1.42(2) . ?
C10 C11 1.40(2) . ?
C11 C12 1.35(2) . ?
C12 C13 1.44(2) . ?
C13 C14 1.42(2) . ?
C14 C15 1.58(2) . ?
C15 C16 1.54(2) . ?
C16 C17 1.43(2) . ?
C16 C21 1.42(2) . ?
C17 C18 1.44(2) . ?
C18 C19 1.41(3) . ?
C19 C20 1.42(3) . ?
C20 C21 1.43(3) . ?
C22 C23 1.50(2) . ?
C23 C24 1.41(2) . ?
C23 C28 1.44(2) . ?
C24 C25 1.43(2) . ?
C25 C26 1.378(19) . ?
C25 C30 1.515(19) . ?
C26 C27 1.42(2) . ?
C27 C28 1.42(2) . ?
C27 C29 1.53(2) . ?
C31 C32 1.55(2) . ?
C32 C37 1.40(2) . ?
C32 C33 1.43(2) . ?
C33 C34 1.411(19) . ?
C34 C35 1.39(2) . ?
C34 C39 1.500(17) . ?
C35 C36 1.43(2) . ?
C36 C37 1.39(2) . ?
C36 C38 1.54(2) . ?
C40 C41 1.50(3) . ?
C41 C46 1.38(3) . ?
C41 C42 1.44(3) . ?
C42 C43 1.34(2) . ?
C43 C44 1.43(2) . ?
C43 C47 1.58(2) . ?
C44 C45 1.40(2) . ?
C45 C46 1.39(2) . ?
C45 C48 1.60(3) . ?
C51 C52 1.54(2) . ?
C51 C71 1.544(19) . ?
C52 C57 1.36(2) . ?
C52 C53 1.44(2) . ?
C53 C54 1.44(2) . ?
C54 C55 1.41(2) . ?
C55 C56 1.35(2) . ?
C56 C57 1.42(2) . ?
C57 C58 1.59(2) . ?
C58 C59 1.54(2) . ?
C59 C60 1.40(2) . ?
C59 C64 1.42(2) . ?
C60 C61 1.35(2) . ?
C61 C62 1.40(2) . ?
C62 C63 1.43(2) . ?
C63 C64 1.39(2) . ?
C64 C65 1.54(2) . ?
C65 C66 1.53(2) . ?
C66 C67 1.38(2) . ?
C66 C71 1.41(2) . ?
C67 C68 1.45(2) . ?
C68 C69 1.42(2) . ?
C69 C70 1.361(19) . ?
C70 C71 1.424(18) . ?
C72 C73 1.53(2) . ?
C73 C78 1.36(2) . ?
C73 C74 1.42(2) . ?
C74 C75 1.43(2) . ?
C75 C76 1.39(2) . ?
C75 C79 1.51(2) . ?
C76 C77 1.39(2) . ?
C77 C78 1.38(2) . ?
C77 C80 1.53(2) . ?
C81 C82 1.53(2) . ?
C82 C87 1.39(2) . ?
C82 C83 1.42(2) . ?
C83 C84 1.40(2) . ?
C84 C85 1.34(2) . ?
C84 C89 1.54(2) . ?
C85 C86 1.41(2) . ?
C86 C87 1.38(2) . ?
C86 C88 1.53(2) . ?
C90 C91 1.530(19) . ?
C91 C92 1.43(2) . ?
C91 C96 1.45(2) . ?
C92 C93 1.387(19) . ?
C93 C94 1.440(18) . ?
C93 C97 1.578(16) . ?
C94 C95 1.442(19) . ?
C95 C96 1.34(2) . ?
C95 C98 1.528(19) . ?
C100 C101 1.62(3) . ?
C102 C103 1.36(4) . ?
C105 C106 1.544(18) . ?
C107 C108 1.39(4) . ?
C110 C111 1.73(4) . ?
C112 C113 1.53(4) . ?
C115 C117 1.47(3) . ?
C118 C119 1.55(3) . ?
